data_1517055
loop_
_publ_author_name
'Tiffany M. Smith'
'Diona Symester'
'Kathryn Perrin'
'Jose Vargas'
'Michael Tichenor'
'Charles J. O-Connor'
'Jon Zubieta'

_publ_section_title
;
 Hydrothermal syntheses and structural chemistry of Mn(II), Co(II) and
 Ni(II) coordination polymers with xylyl-diphosphonate ligands
;
_journal_name_full
;
Inorganica Chimica Acta
;
_journal_page_first 46
_journal_page_last 59
_journal_volume 402
_journal_year 2013
_chemical_formula_moiety 'C20 H18 N2 Ni O6 P2'
_chemical_formula_sum 'C20 H18 N2 Ni O6 P2'
_chemical_formula_weight 503.01
_space_group_IT_number 2
_symmetry_cell_setting triclinic
_symmetry_space_group_name_Hall '-P 1'
_symmetry_space_group_name_H-M 'P -1'
_atom_sites_solution_hydrogens geom
_atom_sites_solution_primary direct
_atom_sites_solution_secondary difmap
_cell_angle_alpha 82.441(6)
_cell_angle_beta 88.115(6)
_cell_angle_gamma 85.638(6)
_cell_formula_units_Z 2
_cell_length_a 7.5380(18)
_cell_length_b 10.783(3)
_cell_length_c 11.934(3)
_cell_measurement_reflns_used 3328
_cell_measurement_temperature 90(2)
_cell_measurement_theta_max 25.03
_cell_measurement_theta_min 2.40
_cell_volume 958.6(4)
_computing_cell_refinement 'Bruker SAINT (Bruker, 2011)'
_computing_data_collection 'Bruker APEX2 (Bruker, 2011)'
_computing_data_reduction 'Bruker SAINT (Bruker, 2011)'
_computing_molecular_graphics 'CrystalMaker (Palmer, 2010)'
_computing_publication_material 'Bruker SHELXTL (Bruker, 2011)'
_computing_structure_refinement 'SHELXL-97 (Sheldrick, 2008)'
_computing_structure_solution 'SHELXS-97 (Sheldrick, 2008)'
_diffrn_ambient_temperature 90(2)
_diffrn_measured_fraction_theta_full 0.985
_diffrn_measured_fraction_theta_max 0.985
_diffrn_measurement_device_type 'Bruker APEX-II CCD'
_diffrn_measurement_method '\f and \w scans'
_diffrn_radiation_monochromator graphite
_diffrn_radiation_source 'fine-focus sealed tube'
_diffrn_radiation_type MoK\a
_diffrn_radiation_wavelength 0.71073
_diffrn_reflns_av_R_equivalents 0.0127
_diffrn_reflns_av_sigmaI/netI 0.0133
_diffrn_reflns_limit_h_max 8
_diffrn_reflns_limit_h_min -8
_diffrn_reflns_limit_k_max 12
_diffrn_reflns_limit_k_min -12
_diffrn_reflns_limit_l_max 14
_diffrn_reflns_limit_l_min -14
_diffrn_reflns_number 10453
_diffrn_reflns_theta_full 25.03
_diffrn_reflns_theta_max 25.03
_diffrn_reflns_theta_min 2.40
_exptl_absorpt_coefficient_mu 1.224
_exptl_absorpt_correction_T_max 0.8561
_exptl_absorpt_correction_T_min 0.6501
_exptl_absorpt_correction_type multi-scan
_exptl_absorpt_process_details 'SADABS SHELXL-97 (Sheldrick, 2008)'
_exptl_crystal_colour green
_exptl_crystal_density_diffrn 1.743
_exptl_crystal_density_method 'not measured'
_exptl_crystal_description rod
_exptl_crystal_F_000 516
_exptl_crystal_size_max 0.39
_exptl_crystal_size_mid 0.14
_exptl_crystal_size_min 0.13
_refine_diff_density_max 1.007
_refine_diff_density_min -0.537
_refine_diff_density_rms 0.115
_refine_ls_extinction_method none
_refine_ls_goodness_of_fit_ref 1.140
_refine_ls_hydrogen_treatment constr
_refine_ls_matrix_type full
_refine_ls_number_parameters 282
_refine_ls_number_reflns 3328
_refine_ls_number_restraints 0
_refine_ls_restrained_S_all 1.140
_refine_ls_R_factor_all 0.0439
_refine_ls_R_factor_gt 0.0435
_refine_ls_shift/su_max 0.000
_refine_ls_shift/su_mean 0.000
_refine_ls_structure_factor_coef Fsqd
_refine_ls_weighting_details 'calc w=1/[\s^2^(Fo^2^)+(0.0169P)^2^+9.2544P] where P=(Fo^2^+2Fc^2^)/3'
_refine_ls_weighting_scheme calc
_refine_ls_wR_factor_gt 0.1240
_refine_ls_wR_factor_ref 0.1242
_reflns_number_gt 3277
_reflns_number_total 3328
_reflns_threshold_expression >2sigma(I)
_cod_data_source_file ICA-2013-402-46-59-13.cif
_cod_data_source_block compound_13
_cod_original_sg_symbol_Hall -P1
_cod_original_sg_symbol_H-M P-1
_cod_database_code 1517055

loop_
_symmetry_equiv_pos_as_xyz
'x, y, z'
'-x, -y, -z'

loop_
_atom_site_label
_atom_site_type_symbol
_atom_site_fract_x
_atom_site_fract_y
_atom_site_fract_z
_atom_site_U_iso_or_equiv
_atom_site_adp_type
_atom_site_occupancy
_atom_site_symmetry_multiplicity
_atom_site_calc_flag
_atom_site_refinement_flags
Ni1 Ni 0.23389(7) 0.52587(5) 0.14064(5) 0.00706(17) Uani 1 1 d .
P1 P -0.14033(15) 0.66782(11) 0.04955(10) 0.0079(3) Uani 1 1 d .
P2 P 0.64206(15) 0.35060(11) 0.10996(10) 0.0077(3) Uani 1 1 d .
O1 O 0.2977(4) 0.6567(3) 0.0104(3) 0.0098(7) Uani 1 1 d .
O2 O -0.0187(4) 0.6122(3) 0.1434(3) 0.0103(7) Uani 1 1 d .
O3 O 0.5044(4) 0.4543(3) 0.1332(3) 0.0094(7) Uani 1 1 d .
O4 O 0.1238(4) 0.3899(3) 0.0606(3) 0.0113(7) Uani 1 1 d .
O5 O -0.3395(4) 0.6729(3) 0.0937(3) 0.0126(7) Uani 1 1 d .
H5' H -0.3729 0.6016 0.1048 0.015 Uiso 1 1 calc R
O6 O 0.8104(4) 0.3614(3) 0.1833(3) 0.0107(7) Uani 1 1 d .
H6' H 0.8970 0.3747 0.1413 0.013 Uiso 1 1 calc R
N1 N 0.3129(5) 0.6453(4) 0.2531(3) 0.0091(8) Uani 1 1 d .
N2 N 0.1970(5) 0.4146(4) 0.2978(3) 0.0096(8) Uani 1 1 d .
C1 C 0.3746(6) 0.7579(4) 0.2289(4) 0.0115(9) Uani 1 1 d .
H1 H 0.3880 0.7910 0.1534 0.014 Uiso 1 1 calc R
C2 C 0.4210(7) 0.8299(5) 0.3130(4) 0.0157(10) Uani 1 1 d .
H2 H 0.4659 0.9080 0.2929 0.019 Uiso 1 1 calc R
C3 C 0.3987(7) 0.7828(5) 0.4244(4) 0.0169(11) Uani 1 1 d .
H3 H 0.4277 0.8291 0.4807 0.020 Uiso 1 1 calc R
C4 C 0.3317(6) 0.6635(5) 0.4538(4) 0.0137(10) Uani 1 1 d .
C5 C 0.3054(7) 0.6070(5) 0.5673(4) 0.0163(10) Uani 1 1 d .
H5 H 0.3300 0.6510 0.6263 0.020 Uiso 1 1 calc R
C6 C 0.2453(7) 0.4904(5) 0.5917(4) 0.0152(10) Uani 1 1 d .
H6 H 0.2277 0.4561 0.6666 0.018 Uiso 1 1 calc R
C7 C 0.2091(6) 0.4204(5) 0.5017(4) 0.0134(10) Uani 1 1 d .
C8 C 0.1558(7) 0.2964(5) 0.5204(4) 0.0156(10) Uani 1 1 d .
H8 H 0.1401 0.2564 0.5936 0.019 Uiso 1 1 calc R
C9 C 0.1273(7) 0.2359(5) 0.4288(4) 0.0161(10) Uani 1 1 d .
H9 H 0.0944 0.1537 0.4399 0.019 Uiso 1 1 calc R
C10 C 0.1477(6) 0.2976(4) 0.3191(4) 0.0101(9) Uani 1 1 d .
H10 H 0.1261 0.2552 0.2585 0.012 Uiso 1 1 calc R
C11 C 0.2298(6) 0.4746(4) 0.3878(4) 0.0097(9) Uani 1 1 d .
C12 C 0.2927(6) 0.5983(4) 0.3639(4) 0.0113(9) Uani 1 1 d .
C13 C -0.1109(6) 0.8341(4) 0.0108(4) 0.0092(9) Uani 1 1 d .
H13A H 0.0104 0.8431 -0.0171 0.011 Uiso 1 1 calc R
H13B H -0.1893 0.8658 -0.0510 0.011 Uiso 1 1 calc R
C14 C -0.1467(6) 0.9153(4) 0.1045(4) 0.0103(9) Uani 1 1 d .
C15 C -0.2780(6) 1.0141(4) 0.0960(4) 0.0107(9) Uani 1 1 d .
H15 H -0.3493 1.0280 0.0327 0.013 Uiso 1 1 calc R
C16 C -0.0407(7) 0.8956(4) 0.2006(4) 0.0146(10) Uani 1 1 d .
H16 H 0.0468 0.8297 0.2084 0.017 Uiso 1 1 calc R
C17 C -0.3051(6) 1.0927(4) 0.1802(4) 0.0097(9) Uani 1 1 d .
C18 C -0.0659(7) 0.9738(5) 0.2836(4) 0.0155(10) Uani 1 1 d .
H18 H 0.0058 0.9603 0.3466 0.019 Uiso 1 1 calc R
C19 C -0.1961(7) 1.0718(4) 0.2742(4) 0.0133(10) Uani 1 1 d .
H19 H -0.2111 1.1239 0.3305 0.016 Uiso 1 1 calc R
C20 C 0.5562(6) 0.2025(4) 0.1690(4) 0.0100(9) Uani 1 1 d .
H20A H 0.5037 0.2113 0.2431 0.012 Uiso 1 1 calc R
H20B H 0.4624 0.1841 0.1212 0.012 Uiso 1 1 calc R

loop_
_atom_site_aniso_label
_atom_site_aniso_U_11
_atom_site_aniso_U_22
_atom_site_aniso_U_33
_atom_site_aniso_U_23
_atom_site_aniso_U_13
_atom_site_aniso_U_12
Ni1 0.0071(3) 0.0065(3) 0.0076(3) -0.0016(2) 0.0000(2) -0.0001(2)
P1 0.0071(6) 0.0069(6) 0.0100(6) -0.0023(4) 0.0003(4) -0.0011(4)
P2 0.0072(6) 0.0067(5) 0.0092(6) -0.0011(4) 0.0004(4) -0.0010(4)
O1 0.0104(16) 0.0096(16) 0.0093(16) -0.0007(12) 0.0001(13) -0.0001(13)
O2 0.0089(16) 0.0101(16) 0.0121(16) -0.0029(13) -0.0008(13) 0.0009(13)
O3 0.0087(16) 0.0077(15) 0.0114(16) -0.0001(12) 0.0023(13) -0.0002(12)
O4 0.0112(16) 0.0089(16) 0.0143(17) -0.0029(13) -0.0025(13) -0.0003(13)
O5 0.0086(16) 0.0102(16) 0.0202(18) -0.0054(14) 0.0024(14) -0.0029(13)
O6 0.0097(16) 0.0110(16) 0.0117(16) -0.0023(13) -0.0008(13) -0.0020(13)
N1 0.0067(19) 0.0089(19) 0.012(2) -0.0022(15) 0.0009(15) 0.0001(15)
N2 0.0044(18) 0.013(2) 0.011(2) -0.0003(15) -0.0021(15) 0.0008(15)
C1 0.007(2) 0.011(2) 0.016(2) -0.0027(19) 0.0017(18) 0.0006(18)
C2 0.015(2) 0.013(2) 0.020(3) -0.005(2) 0.005(2) -0.0041(19)
C3 0.019(3) 0.016(3) 0.018(3) -0.009(2) 0.000(2) -0.003(2)
C4 0.009(2) 0.016(2) 0.016(3) -0.006(2) 0.0020(19) 0.0009(19)
C5 0.022(3) 0.018(3) 0.010(2) -0.008(2) -0.006(2) 0.000(2)
C6 0.018(3) 0.022(3) 0.006(2) -0.0014(19) 0.0001(19) -0.001(2)
C7 0.012(2) 0.015(2) 0.013(2) -0.0043(19) -0.0010(19) 0.0004(19)
C8 0.014(2) 0.020(3) 0.011(2) 0.005(2) 0.0006(19) -0.002(2)
C9 0.016(3) 0.013(2) 0.020(3) 0.002(2) -0.004(2) -0.0052(19)
C10 0.006(2) 0.010(2) 0.014(2) -0.0021(18) -0.0034(18) 0.0004(17)
C11 0.006(2) 0.011(2) 0.011(2) 0.0001(18) 0.0001(17) 0.0034(17)
C12 0.009(2) 0.011(2) 0.015(2) -0.0046(18) 0.0023(18) 0.0003(18)
C13 0.009(2) 0.008(2) 0.011(2) -0.0022(17) -0.0007(17) -0.0007(17)
C14 0.012(2) 0.007(2) 0.012(2) -0.0019(18) -0.0011(18) -0.0021(18)
C15 0.009(2) 0.013(2) 0.011(2) -0.0016(18) -0.0024(18) -0.0029(18)
C16 0.016(2) 0.007(2) 0.020(3) -0.0012(19) -0.002(2) 0.0001(19)
C17 0.010(2) 0.006(2) 0.013(2) 0.0003(17) 0.0026(18) -0.0042(17)
C18 0.017(3) 0.013(2) 0.016(3) -0.0018(19) -0.008(2) -0.002(2)
C19 0.020(3) 0.008(2) 0.013(2) -0.0036(18) 0.0008(19) -0.0039(19)
C20 0.010(2) 0.008(2) 0.012(2) -0.0018(17) 0.0018(18) -0.0019(18)

loop_
_atom_type_symbol
_atom_type_description
_atom_type_scat_dispersion_real
_atom_type_scat_dispersion_imag
_atom_type_scat_source
C C 0.0033 0.0016 'International Tables Vol C Tables 4.2.6.8 and 6.1.1.4'
H H 0.0000 0.0000 'International Tables Vol C Tables 4.2.6.8 and 6.1.1.4'
N N 0.0061 0.0033 'International Tables Vol C Tables 4.2.6.8 and 6.1.1.4'
O O 0.0106 0.0060 'International Tables Vol C Tables 4.2.6.8 and 6.1.1.4'
P P 0.1023 0.0942 'International Tables Vol C Tables 4.2.6.8 and 6.1.1.4'
Ni Ni 0.3393 1.1124 'International Tables Vol C Tables 4.2.6.8 and 6.1.1.4'

loop_
_geom_angle_atom_site_label_1
_geom_angle_atom_site_label_2
_geom_angle_atom_site_label_3
_geom_angle
_geom_angle_site_symmetry_1
_geom_angle_site_symmetry_3
O1 Ni1 O2 88.77(13) . .
O1 Ni1 O4 103.30(13) . .
O2 Ni1 O4 86.36(13) . .
O1 Ni1 N1 88.62(14) . .
O2 Ni1 N1 89.32(14) . .
O4 Ni1 N1 167.21(14) . .
O1 Ni1 N2 167.29(14) . .
O2 Ni1 N2 93.49(14) . .
O4 Ni1 N2 89.34(14) . .
N1 Ni1 N2 78.91(15) . .
O1 Ni1 O3 86.61(12) . .
O2 Ni1 O3 174.40(12) . .
O4 Ni1 O3 97.78(12) . .
N1 Ni1 O3 87.41(13) . .
N2 Ni1 O3 90.34(13) . .
O2 P1 O4 117.46(19) . 2_565
O2 P1 O5 110.25(19) . .
O4 P1 O5 110.16(18) 2_565 .
O2 P1 C13 111.0(2) . .
O4 P1 C13 105.8(2) 2_565 .
O5 P1 C13 100.78(19) . .
O1 P2 O3 118.20(18) 2_665 .
O1 P2 O6 108.90(18) 2_665 .
O3 P2 O6 107.72(18) . .
O1 P2 C20 109.2(2) 2_665 .
O3 P2 C20 107.6(2) . .
O6 P2 C20 104.3(2) . .
P2 O1 Ni1 133.32(19) 2_665 .
P1 O2 Ni1 131.5(2) . .
P2 O3 Ni1 150.0(2) . .
P1 O4 Ni1 140.5(2) 2_565 .
P1 O5 H5' 109.5 . .
P2 O6 H6' 109.5 . .
C1 N1 C12 118.1(4) . .
C1 N1 Ni1 128.3(3) . .
C12 N1 Ni1 113.6(3) . .
C10 N2 C11 117.7(4) . .
C10 N2 Ni1 129.2(3) . .
C11 N2 Ni1 113.1(3) . .
N1 C1 C2 122.9(5) . .
N1 C1 H1 118.6 . .
C2 C1 H1 118.6 . .
C3 C2 C1 118.9(5) . .
C3 C2 H2 120.6 . .
C1 C2 H2 120.6 . .
C2 C3 C4 120.0(5) . .
C2 C3 H3 120.0 . .
C4 C3 H3 120.0 . .
C12 C4 C5 119.5(4) . .
C12 C4 C3 116.7(5) . .
C5 C4 C3 123.7(5) . .
C6 C5 C4 121.8(4) . .
C6 C5 H5 119.1 . .
C4 C5 H5 119.1 . .
C5 C6 C7 119.9(5) . .
C5 C6 H6 120.1 . .
C7 C6 H6 120.1 . .
C11 C7 C8 117.0(4) . .
C11 C7 C6 119.9(4) . .
C8 C7 C6 123.1(5) . .
C9 C8 C7 119.0(5) . .
C9 C8 H8 120.5 . .
C7 C8 H8 120.5 . .
C8 C9 C10 120.1(5) . .
C8 C9 H9 119.9 . .
C10 C9 H9 119.9 . .
N2 C10 C9 122.7(4) . .
N2 C10 H10 118.6 . .
C9 C10 H10 118.6 . .
N2 C11 C7 123.4(4) . .
N2 C11 C12 117.3(4) . .
C7 C11 C12 119.3(4) . .
N1 C12 C4 123.4(4) . .
N1 C12 C11 116.9(4) . .
C4 C12 C11 119.6(4) . .
C14 C13 P1 115.6(3) . .
C14 C13 H13A 108.4 . .
P1 C13 H13A 108.4 . .
C14 C13 H13B 108.4 . .
P1 C13 H13B 108.4 . .
H13A C13 H13B 107.4 . .
C15 C14 C16 118.4(4) . .
C15 C14 C13 121.6(4) . .
C16 C14 C13 119.9(4) . .
C17 C15 C14 121.5(4) . .
C17 C15 H15 119.2 . .
C14 C15 H15 119.2 . .
C18 C16 C14 120.3(4) . .
C18 C16 H16 119.9 . .
C14 C16 H16 119.9 . .
C15 C17 C19 118.8(4) . .
C15 C17 C20 121.4(4) . 1_465
C19 C17 C20 119.7(4) . 1_465
C16 C18 C19 120.9(5) . .
C16 C18 H18 119.5 . .
C19 C18 H18 119.5 . .
C18 C19 C17 120.1(4) . .
C18 C19 H19 120.0 . .
C17 C19 H19 120.0 . .
C17 C20 P2 114.1(3) 1_645 .
C17 C20 H20A 108.7 1_645 .
P2 C20 H20A 108.7 . .
C17 C20 H20B 108.7 1_645 .
P2 C20 H20B 108.7 . .
H20A C20 H20B 107.6 . .

loop_
_geom_bond_atom_site_label_1
_geom_bond_atom_site_label_2
_geom_bond_distance
_geom_bond_site_symmetry_2
Ni1 O1 2.028(3) .
Ni1 O2 2.056(3) .
Ni1 O4 2.087(3) .
Ni1 N1 2.107(4) .
Ni1 N2 2.111(4) .
Ni1 O3 2.128(3) .
P1 O2 1.504(3) .
P1 O4 1.524(3) 2_565
P1 O5 1.574(3) .
P1 C13 1.821(5) .
P2 O1 1.502(3) 2_665
P2 O3 1.513(3) .
P2 O6 1.585(3) .
P2 C20 1.816(5) .
O1 P2 1.502(3) 2_665
O4 P1 1.524(3) 2_565
O5 H5' 0.8200 .
O6 H6' 0.8200 .
N1 C1 1.326(6) .
N1 C12 1.361(6) .
N2 C10 1.333(6) .
N2 C11 1.364(6) .
C1 C2 1.415(7) .
C1 H1 0.9300 .
C2 C3 1.370(7) .
C2 H2 0.9300 .
C3 C4 1.414(7) .
C3 H3 0.9300 .
C4 C12 1.408(7) .
C4 C5 1.424(7) .
C5 C6 1.362(7) .
C5 H5 0.9300 .
C6 C7 1.437(7) .
C6 H6 0.9300 .
C7 C11 1.415(7) .
C7 C8 1.412(7) .
C8 C9 1.376(7) .
C8 H8 0.9300 .
C9 C10 1.398(7) .
C9 H9 0.9300 .
C10 H10 0.9300 .
C11 C12 1.439(7) .
C13 C14 1.514(6) .
C13 H13A 0.9700 .
C13 H13B 0.9700 .
C14 C15 1.394(7) .
C14 C16 1.402(7) .
C15 C17 1.399(7) .
C15 H15 0.9300 .
C16 C18 1.383(7) .
C16 H16 0.9300 .
C17 C19 1.396(7) .
C17 C20 1.514(6) 1_465
C18 C19 1.383(7) .
C18 H18 0.9300 .
C19 H19 0.9300 .
C20 C17 1.514(6) 1_645
C20 H20A 0.9700 .
C20 H20B 0.9700 .

loop_
_geom_torsion_atom_site_label_1
_geom_torsion_atom_site_label_2
_geom_torsion_atom_site_label_3
_geom_torsion_atom_site_label_4
_geom_torsion
_geom_torsion_site_symmetry_1
_geom_torsion_site_symmetry_4
O2 Ni1 O1 P2 -118.5(3) . 2_665
O4 Ni1 O1 P2 -32.6(3) . 2_665
N1 Ni1 O1 P2 152.1(3) . 2_665
N2 Ni1 O1 P2 141.0(5) . 2_665
O3 Ni1 O1 P2 64.6(3) . 2_665
O4 P1 O2 Ni1 30.2(3) 2_565 .
O5 P1 O2 Ni1 157.5(2) . .
C13 P1 O2 Ni1 -91.7(3) . .
O1 Ni1 O2 P1 40.9(3) . .
O4 Ni1 O2 P1 -62.5(3) . .
N1 Ni1 O2 P1 129.6(3) . .
N2 Ni1 O2 P1 -151.6(3) . .
O3 Ni1 O2 P1 75.3(14) . .
O1 P2 O3 Ni1 82.5(4) 2_665 .
O6 P2 O3 Ni1 -153.7(4) . .
C20 P2 O3 Ni1 -41.7(4) . .
O1 Ni1 O3 P2 -113.6(4) . .
O2 Ni1 O3 P2 -148.0(11) . .
O4 Ni1 O3 P2 -10.6(4) . .
N1 Ni1 O3 P2 157.7(4) . .
N2 Ni1 O3 P2 78.8(4) . .
O1 Ni1 O4 P1 32.1(3) . 2_565
O2 Ni1 O4 P1 120.0(3) . 2_565
N1 Ni1 O4 P1 -169.5(5) . 2_565
N2 Ni1 O4 P1 -146.5(3) . 2_565
O3 Ni1 O4 P1 -56.2(3) . 2_565
O1 Ni1 N1 C1 0.4(4) . .
O2 Ni1 N1 C1 -88.4(4) . .
O4 Ni1 N1 C1 -158.6(5) . .
N2 Ni1 N1 C1 177.9(4) . .
O3 Ni1 N1 C1 87.1(4) . .
O1 Ni1 N1 C12 179.1(3) . .
O2 Ni1 N1 C12 90.3(3) . .
O4 Ni1 N1 C12 20.1(8) . .
N2 Ni1 N1 C12 -3.4(3) . .
O3 Ni1 N1 C12 -94.3(3) . .
O1 Ni1 N2 C10 -164.9(5) . .
O2 Ni1 N2 C10 95.1(4) . .
O4 Ni1 N2 C10 8.8(4) . .
N1 Ni1 N2 C10 -176.3(4) . .
O3 Ni1 N2 C10 -89.0(4) . .
O1 Ni1 N2 C11 14.9(8) . .
O2 Ni1 N2 C11 -85.0(3) . .
O4 Ni1 N2 C11 -171.3(3) . .
N1 Ni1 N2 C11 3.6(3) . .
O3 Ni1 N2 C11 90.9(3) . .
C12 N1 C1 C2 0.5(7) . .
Ni1 N1 C1 C2 179.1(3) . .
N1 C1 C2 C3 -1.1(7) . .
C1 C2 C3 C4 0.5(7) . .
C2 C3 C4 C12 0.7(7) . .
C2 C3 C4 C5 179.6(5) . .
C12 C4 C5 C6 0.8(8) . .
C3 C4 C5 C6 -178.1(5) . .
C4 C5 C6 C7 0.9(8) . .
C5 C6 C7 C11 -2.3(7) . .
C5 C6 C7 C8 176.5(5) . .
C11 C7 C8 C9 0.1(7) . .
C6 C7 C8 C9 -178.7(5) . .
C7 C8 C9 C10 -1.3(7) . .
C11 N2 C10 C9 0.7(7) . .
Ni1 N2 C10 C9 -179.5(3) . .
C8 C9 C10 N2 0.9(7) . .
C10 N2 C11 C7 -2.0(6) . .
Ni1 N2 C11 C7 178.1(3) . .
C10 N2 C11 C12 176.5(4) . .
Ni1 N2 C11 C12 -3.4(5) . .
C8 C7 C11 N2 1.6(7) . .
C6 C7 C11 N2 -179.5(4) . .
C8 C7 C11 C12 -176.9(4) . .
C6 C7 C11 C12 2.0(7) . .
C1 N1 C12 C4 0.8(7) . .
Ni1 N1 C12 C4 -178.0(4) . .
C1 N1 C12 C11 -178.4(4) . .
Ni1 N1 C12 C11 2.7(5) . .
C5 C4 C12 N1 179.7(4) . .
C3 C4 C12 N1 -1.4(7) . .
C5 C4 C12 C11 -1.1(7) . .
C3 C4 C12 C11 177.9(4) . .
N2 C11 C12 N1 0.4(6) . .
C7 C11 C12 N1 179.0(4) . .
N2 C11 C12 C4 -178.9(4) . .
C7 C11 C12 C4 -0.3(7) . .
O2 P1 C13 C14 -59.5(4) . .
O4 P1 C13 C14 172.0(3) 2_565 .
O5 P1 C13 C14 57.2(4) . .
P1 C13 C14 C15 -119.9(4) . .
P1 C13 C14 C16 63.2(5) . .
C16 C14 C15 C17 0.1(7) . .
C13 C14 C15 C17 -176.9(4) . .
C15 C14 C16 C18 -0.7(7) . .
C13 C14 C16 C18 176.3(4) . .
C14 C15 C17 C19 0.7(7) . .
C14 C15 C17 C20 178.0(4) . 1_465
C14 C16 C18 C19 0.5(8) . .
C16 C18 C19 C17 0.3(7) . .
C15 C17 C19 C18 -0.9(7) . .
C20 C17 C19 C18 -178.2(4) 1_465 .
O1 P2 C20 C17 65.7(4) 2_665 1_645
O3 P2 C20 C17 -164.9(3) . 1_645
O6 P2 C20 C17 -50.6(4) . 1_645
